data_4087368
loop_
_publ_author_name
'Navarro, Miquel'
'Vidal, Diego'
'Clavero, Pau'
'Grabulosa, Arnald'
'Muller, Guillermo'

_publ_section_title
;
 Mild Photochemical Tethering of [RuCl2(\h6-arene)P*] Complexes with
 P-Stereogenic 2-Biphenylylphosphines
;
_journal_issue 5
_journal_name_full Organometallics
_journal_page_first 973
_journal_paper_doi 10.1021/acs.organomet.5b00018
_journal_volume 34
_journal_year 2015
_chemical_absolute_configuration rm
_chemical_formula_moiety 'C27 H25 Cl2 P Ru'
_chemical_formula_sum 'C27 H25 Cl2 P Ru'
_chemical_formula_weight 552.41
_space_group_crystal_system orthorhombic
_space_group_IT_number 19
_space_group_name_Hall 'P 2ac 2ab'
_space_group_name_H-M_alt 'P 21 21 21'
_atom_sites_solution_hydrogens geom
_audit_creation_method SHELXL-97
_cell_angle_alpha 90
_cell_angle_beta 90
_cell_angle_gamma 90
_cell_formula_units_Z 4
_cell_length_a 11.7604(9)
_cell_length_b 13.4167(10)
_cell_length_c 14.2493(9)
_cell_measurement_reflns_used 9937
_cell_measurement_temperature 100(2)
_cell_measurement_theta_max 26.77
_cell_measurement_theta_min 2.30
_cell_volume 2248.3(3)
_computing_cell_refinement 'Bruker SAINT'
_computing_data_collection 'Bruker APEX2'
_computing_data_reduction 'Bruker SAINT'
_computing_molecular_graphics 'Bruker SHELXTL'
_computing_publication_material 'Bruker SHELXTL'
_computing_structure_refinement 'SHELXL-97 (Sheldrick 2008)'
_computing_structure_solution 'SHELXS-97 (Sheldrick 2008)'
_diffrn_ambient_temperature 100(2)
_diffrn_measured_fraction_theta_full 0.999
_diffrn_measured_fraction_theta_max 0.997
_diffrn_measurement_device_type 'D8 Venture'
_diffrn_measurement_method '\f and \w scans'
_diffrn_radiation_type MoK\a
_diffrn_radiation_wavelength 0.71073
_diffrn_reflns_av_R_equivalents 0.0360
_diffrn_reflns_av_unetI/netI 0.0199
_diffrn_reflns_Laue_measured_fraction_full 0.999
_diffrn_reflns_Laue_measured_fraction_max 0.997
_diffrn_reflns_limit_h_max 14
_diffrn_reflns_limit_h_min -14
_diffrn_reflns_limit_k_max 17
_diffrn_reflns_limit_k_min -16
_diffrn_reflns_limit_l_max 17
_diffrn_reflns_limit_l_min -18
_diffrn_reflns_number 37114
_diffrn_reflns_point_group_measured_fraction_full 0.999
_diffrn_reflns_point_group_measured_fraction_max 0.997
_diffrn_reflns_theta_full 25.242
_diffrn_reflns_theta_max 26.784
_diffrn_reflns_theta_min 2.245
_diffrn_source microfocus
_exptl_absorpt_coefficient_mu 1.020
_exptl_absorpt_correction_T_max 0.7454
_exptl_absorpt_correction_T_min 0.7063
_exptl_absorpt_correction_type multi-scan
_exptl_absorpt_process_details sadabs
_exptl_crystal_colour red
_exptl_crystal_density_diffrn 1.632
_exptl_crystal_description prism
_exptl_crystal_F_000 1120
_exptl_crystal_size_max 0.194
_exptl_crystal_size_mid 0.092
_exptl_crystal_size_min 0.090
_refine_diff_density_max 0.411
_refine_diff_density_min -0.429
_refine_diff_density_rms 0.068
_refine_ls_abs_structure_details
;
 Flack x determined using 1991 quotients [(I+)-(I-)]/[(I+)+(I-)]
 (Parsons and Flack (2004), Acta Cryst. A60, s61).
;
_refine_ls_abs_structure_Flack -0.015(10)
_refine_ls_extinction_method none
_refine_ls_goodness_of_fit_ref 1.130
_refine_ls_hydrogen_treatment constr
_refine_ls_matrix_type full
_refine_ls_number_parameters 282
_refine_ls_number_reflns 4777
_refine_ls_number_restraints 0
_refine_ls_restrained_S_all 1.130
_refine_ls_R_factor_all 0.0210
_refine_ls_R_factor_gt 0.0194
_refine_ls_shift/su_max 0.001
_refine_ls_shift/su_mean 0.000
_refine_ls_structure_factor_coef Fsqd
_refine_ls_weighting_details
;
 w=1/[\s^2^(Fo^2^)+(0.0237P)^2^+1.0478P]
 where P=(Fo^2^+2Fc^2^)/3
;
_refine_ls_weighting_scheme calc
_refine_ls_wR_factor_gt 0.0488
_refine_ls_wR_factor_ref 0.0495
_reflns_Friedel_coverage 0.770
_reflns_Friedel_fraction_full 1.000
_reflns_Friedel_fraction_max 0.998
_reflns_number_gt 4641
_reflns_number_total 4777
_reflns_threshold_expression 'I > 2\s(I)'
_cod_data_source_file om5b00018_si_002.cif
_cod_data_source_block 31d
_cod_database_code 4087368
_shelx_space_group_comment
;
The symmetry employed for this shelxl refinement is uniquely defined
by the following loop, which should always be used as a source of
symmetry information in preference to the above space-group names.
They are only intended as comments.
;

loop_
_space_group_symop_operation_xyz
'x, y, z'
'x+1/2, -y+1/2, -z'
'-x, y+1/2, -z+1/2'
'-x+1/2, -y, z+1/2'

loop_
_atom_site_label
_atom_site_type_symbol
_atom_site_fract_x
_atom_site_fract_y
_atom_site_fract_z
_atom_site_U_iso_or_equiv
_atom_site_adp_type
_atom_site_occupancy
_atom_site_site_symmetry_order
_atom_site_calc_flag
_atom_site_refinement_flags_posn
_atom_site_refinement_flags_adp
Ru1 Ru 0.23554(2) 0.38221(2) 0.76429(2) 0.01064(7) Uani 1 1 d . .
Cl1 Cl 0.22460(8) 0.41103(5) 0.59826(5) 0.01897(17) Uani 1 1 d . .
Cl2 Cl 0.43694(6) 0.40974(5) 0.74934(6) 0.01750(16) Uani 1 1 d . .
P1 P 0.24328(6) 0.20974(5) 0.73636(5) 0.01073(14) Uani 1 1 d . .
C1 C 0.1865(3) 0.6613(3) 0.6899(2) 0.0205(7) Uani 1 1 d . .
H1 H 0.1512 0.6150 0.6488 0.025 Uiso 1 1 calc R U
C2 C 0.2182(3) 0.7545(2) 0.6570(2) 0.0224(7) Uani 1 1 d . .
H2 H 0.2049 0.7721 0.5934 0.027 Uiso 1 1 calc R U
C3 C 0.2697(3) 0.8221(2) 0.7176(2) 0.0250(8) Uani 1 1 d . .
H3 H 0.2934 0.8852 0.6946 0.030 Uiso 1 1 calc R U
C4 C 0.2870(3) 0.7982(2) 0.8113(3) 0.0236(8) Uani 1 1 d . .
H4 H 0.3202 0.8455 0.8526 0.028 Uiso 1 1 calc R U
C5 C 0.2555(3) 0.7047(2) 0.8442(2) 0.0191(7) Uani 1 1 d . .
H5 H 0.2676 0.6880 0.9082 0.023 Uiso 1 1 calc R U
C6 C 0.2062(3) 0.6353(2) 0.7837(2) 0.0156(7) Uani 1 1 d . .
C7 C 0.1782(3) 0.5337(2) 0.8190(2) 0.0148(6) Uani 1 1 d . .
C8 C 0.0849(3) 0.4777(2) 0.7824(2) 0.0152(6) Uani 1 1 d . .
H8 H 0.0388 0.5067 0.7350 0.018 Uiso 1 1 calc R U
C9 C 0.0588(3) 0.3805(3) 0.8142(2) 0.0162(6) Uani 1 1 d . .
H9 H -0.0072 0.3470 0.7922 0.019 Uiso 1 1 calc R U
C10 C 0.1334(3) 0.3336(2) 0.8798(2) 0.0150(7) Uani 1 1 d . .
C11 C 0.2267(3) 0.3877(2) 0.91813(19) 0.0147(6) Uani 1 1 d . .
H11 H 0.2745 0.3582 0.9642 0.018 Uiso 1 1 calc R U
C12 C 0.2472(3) 0.4867(2) 0.88625(19) 0.0147(6) Uani 1 1 d . .
H12 H 0.3100 0.5223 0.9114 0.018 Uiso 1 1 calc R U
C13 C 0.1205(3) 0.2247(2) 0.9007(2) 0.0162(7) Uani 1 1 d . .
C14 C 0.0634(3) 0.1908(3) 0.9803(2) 0.0200(7) Uani 1 1 d . .
H14 H 0.0322 0.2374 1.0234 0.024 Uiso 1 1 calc R U
C15 C 0.0521(3) 0.0894(3) 0.9970(2) 0.0223(8) Uani 1 1 d . .
H15 H 0.0141 0.0662 1.0516 0.027 Uiso 1 1 calc R U
C16 C 0.0975(3) 0.0213(3) 0.9322(2) 0.0202(7) Uani 1 1 d . .
H16 H 0.0890 -0.0482 0.9427 0.024 Uiso 1 1 calc R U
C17 C 0.1543(3) 0.0546(2) 0.8534(2) 0.0154(7) Uani 1 1 d . .
H17 H 0.1846 0.0080 0.8099 0.019 Uiso 1 1 calc R U
C18 C 0.1674(3) 0.1570(2) 0.8377(2) 0.0127(6) Uani 1 1 d . .
C19 C 0.1627(3) 0.1570(2) 0.6380(2) 0.0140(6) Uani 1 1 d . .
C20 C 0.0639(3) 0.2044(3) 0.6067(2) 0.0176(7) Uani 1 1 d . .
H20 H 0.0423 0.2667 0.6330 0.021 Uiso 1 1 calc R U
C21 C -0.0027(3) 0.1612(3) 0.5377(2) 0.0214(7) Uani 1 1 d . .
H21 H -0.0693 0.1945 0.5168 0.026 Uiso 1 1 calc R U
C22 C 0.0261(3) 0.0701(3) 0.4989(2) 0.0226(8) Uani 1 1 d . .
H22 H -0.0211 0.0406 0.4524 0.027 Uiso 1 1 calc R U
C23 C 0.1242(3) 0.0225(3) 0.5282(2) 0.0203(7) Uani 1 1 d . .
H23 H 0.1452 -0.0397 0.5014 0.024 Uiso 1 1 calc R U
C24 C 0.1923(3) 0.0660(2) 0.5975(2) 0.0181(7) Uani 1 1 d . .
H24 H 0.2597 0.0331 0.6173 0.022 Uiso 1 1 calc R U
C25 C 0.3800(2) 0.1410(2) 0.7362(2) 0.0146(6) Uani 1 1 d . .
H25 H 0.3620 0.0681 0.7357 0.018 Uiso 1 1 calc R U
C26 C 0.4476(3) 0.1627(3) 0.8248(2) 0.0194(7) Uani 1 1 d . .
H26 H 0.5135 0.1181 0.8278 0.029 Uiso 1 1 calc R U
H26A H 0.3993 0.1518 0.8799 0.029 Uiso 1 1 calc R U
H26B H 0.4736 0.2321 0.8238 0.029 Uiso 1 1 calc R U
C27 C 0.4472(3) 0.1643(3) 0.6477(2) 0.0193(7) Uani 1 1 d . .
H27 H 0.4680 0.2350 0.6473 0.029 Uiso 1 1 calc R U
H27A H 0.4006 0.1493 0.5925 0.029 Uiso 1 1 calc R U
H27B H 0.5163 0.1235 0.6463 0.029 Uiso 1 1 calc R U

loop_
_atom_site_aniso_label
_atom_site_aniso_U_11
_atom_site_aniso_U_22
_atom_site_aniso_U_33
_atom_site_aniso_U_23
_atom_site_aniso_U_13
_atom_site_aniso_U_12
Ru1 0.01249(11) 0.00982(10) 0.00960(11) -0.00050(8) 0.00123(8) 0.00035(8)
Cl1 0.0283(4) 0.0182(3) 0.0104(3) 0.0020(3) 0.0017(3) 0.0022(3)
Cl2 0.0140(3) 0.0157(3) 0.0228(4) -0.0013(3) 0.0040(3) -0.0023(2)
P1 0.0126(3) 0.0100(3) 0.0096(3) -0.0004(2) 0.0002(3) -0.0003(3)
C1 0.0238(18) 0.0173(17) 0.0205(18) -0.0024(13) -0.0007(14) 0.0049(14)
C2 0.028(2) 0.0195(16) 0.0195(16) 0.0031(13) 0.0032(14) 0.0068(15)
C3 0.0243(17) 0.0149(14) 0.036(2) 0.0044(13) 0.0058(17) 0.0012(14)
C4 0.0193(19) 0.0133(16) 0.038(2) -0.0045(13) -0.0073(15) 0.0017(13)
C5 0.0174(17) 0.0185(15) 0.0213(16) -0.0016(11) -0.0020(14) 0.0018(14)
C6 0.0127(15) 0.0126(15) 0.0216(17) -0.0009(12) 0.0032(12) 0.0044(11)
C7 0.0175(17) 0.0136(16) 0.0131(16) -0.0042(12) 0.0052(12) 0.0034(12)
C8 0.0131(15) 0.0159(15) 0.0166(17) -0.0018(12) 0.0024(12) 0.0036(11)
C9 0.0122(14) 0.0187(15) 0.0175(16) -0.0038(14) 0.0055(11) 0.0002(14)
C10 0.0186(17) 0.0153(15) 0.0112(15) -0.0029(12) 0.0077(12) -0.0016(13)
C11 0.0187(15) 0.0156(14) 0.0098(13) -0.0016(11) 0.0018(11) 0.0012(15)
C12 0.0177(17) 0.0154(14) 0.0109(13) -0.0044(10) 0.0011(13) -0.0002(13)
C13 0.0163(16) 0.0173(16) 0.0148(16) 0.0012(13) -0.0007(13) -0.0025(13)
C14 0.0203(18) 0.0262(18) 0.0134(17) 0.0002(13) 0.0045(14) -0.0012(14)
C15 0.0216(19) 0.0274(19) 0.0179(17) 0.0060(14) 0.0014(14) -0.0071(14)
C16 0.0192(19) 0.0197(17) 0.0218(18) 0.0084(14) -0.0045(14) -0.0065(14)
C17 0.0166(16) 0.0139(15) 0.0158(16) -0.0008(12) -0.0029(13) -0.0020(13)
C18 0.0110(16) 0.0161(15) 0.0109(15) 0.0017(12) -0.0010(12) -0.0029(12)
C19 0.0162(17) 0.0164(15) 0.0093(15) 0.0010(12) 0.0004(12) -0.0039(13)
C20 0.0153(16) 0.0192(17) 0.0185(17) -0.0017(13) 0.0029(13) 0.0004(13)
C21 0.0159(18) 0.0334(19) 0.0149(17) 0.0069(14) -0.0028(13) -0.0009(15)
C22 0.0234(19) 0.0317(19) 0.0127(17) 0.0002(14) -0.0016(14) -0.0126(15)
C23 0.026(2) 0.0202(17) 0.0148(17) -0.0057(13) 0.0019(13) -0.0046(14)
C24 0.0218(17) 0.0170(16) 0.0156(17) -0.0024(12) -0.0033(13) -0.0003(13)
C25 0.0141(13) 0.0101(13) 0.0195(16) -0.0007(12) -0.0016(13) 0.0025(10)
C26 0.0190(18) 0.0176(16) 0.0216(18) 0.0034(13) -0.0060(14) -0.0005(14)
C27 0.0173(18) 0.0173(16) 0.0232(18) -0.0036(14) 0.0041(14) 0.0012(14)

loop_
_atom_type_symbol
_atom_type_description
_atom_type_scat_dispersion_real
_atom_type_scat_dispersion_imag
_atom_type_scat_source
C C 0.0033 0.0016 'International Tables Vol C Tables 4.2.6.8 and 6.1.1.4'
H H 0.0000 0.0000 'International Tables Vol C Tables 4.2.6.8 and 6.1.1.4'
P P 0.1023 0.0942 'International Tables Vol C Tables 4.2.6.8 and 6.1.1.4'
Cl Cl 0.1484 0.1585 'International Tables Vol C Tables 4.2.6.8 and 6.1.1.4'
Ru Ru -1.2594 0.8363 'International Tables Vol C Tables 4.2.6.8 and 6.1.1.4'

loop_
_geom_angle_atom_site_label_1
_geom_angle_atom_site_label_2
_geom_angle_atom_site_label_3
_geom_angle
C10 Ru1 C11 38.32(12)
C10 Ru1 C9 38.45(12)
C11 Ru1 C9 68.44(12)
C10 Ru1 C8 68.62(12)
C11 Ru1 C8 79.94(12)
C9 Ru1 C8 37.50(12)
C10 Ru1 C12 68.15(11)
C11 Ru1 C12 37.48(10)
C9 Ru1 C12 79.23(12)
C8 Ru1 C12 66.01(12)
C10 Ru1 C7 80.94(12)
C11 Ru1 C7 67.33(11)
C9 Ru1 C7 67.58(12)
C8 Ru1 C7 37.13(11)
C12 Ru1 C7 36.23(11)
C10 Ru1 P1 81.47(9)
C11 Ru1 P1 101.76(8)
C9 Ru1 P1 94.65(9)
C8 Ru1 P1 128.61(8)
C12 Ru1 P1 138.28(8)
C7 Ru1 P1 161.38(8)
C10 Ru1 Cl1 141.01(9)
C11 Ru1 Cl1 167.40(8)
C9 Ru1 Cl1 105.65(9)
C8 Ru1 Cl1 88.78(8)
C12 Ru1 Cl1 131.90(8)
C7 Ru1 Cl1 100.24(8)
P1 Ru1 Cl1 89.64(3)
C10 Ru1 Cl2 131.86(9)
C11 Ru1 Cl2 97.47(9)
C9 Ru1 Cl2 164.04(9)
C8 Ru1 Cl2 135.49(8)
C12 Ru1 Cl2 84.97(9)
C7 Ru1 Cl2 100.65(9)
P1 Ru1 Cl2 95.63(3)
Cl1 Ru1 Cl2 86.61(3)
C19 P1 C18 101.58(13)
C19 P1 C25 104.77(15)
C18 P1 C25 103.33(15)
C19 P1 Ru1 119.32(11)
C18 P1 Ru1 103.12(11)
C25 P1 Ru1 121.59(9)
C2 C1 C6 120.2(3)
C2 C1 H1 119.9
C6 C1 H1 119.9
C1 C2 C3 119.7(3)
C1 C2 H2 120.2
C3 C2 H2 120.2
C4 C3 C2 120.7(3)
C4 C3 H3 119.6
C2 C3 H3 119.6
C3 C4 C5 119.6(3)
C3 C4 H4 120.2
C5 C4 H4 120.2
C4 C5 C6 120.3(3)
C4 C5 H5 119.8
C6 C5 H5 119.8
C5 C6 C1 119.5(3)
C5 C6 C7 119.6(3)
C1 C6 C7 120.9(3)
C12 C7 C8 117.1(3)
C12 C7 C6 120.9(3)
C8 C7 C6 121.9(3)
C12 C7 Ru1 70.23(17)
C8 C7 Ru1 68.44(17)
C6 C7 Ru1 129.4(2)
C9 C8 C7 122.4(3)
C9 C8 Ru1 71.09(17)
C7 C8 Ru1 74.42(18)
C9 C8 H8 118.8
C7 C8 H8 118.8
Ru1 C8 H8 127.9
C8 C9 C10 118.8(3)
C8 C9 Ru1 71.41(17)
C10 C9 Ru1 68.62(17)
C8 C9 H9 120.6
C10 C9 H9 120.6
Ru1 C9 H9 132.2
C11 C10 C9 120.0(3)
C11 C10 C13 120.0(3)
C9 C10 C13 119.8(3)
C11 C10 Ru1 72.96(17)
C9 C10 Ru1 72.93(18)
C13 C10 Ru1 120.5(2)
C10 C11 C12 118.9(3)
C10 C11 Ru1 68.71(16)
C12 C11 Ru1 72.83(16)
C10 C11 H11 120.5
C12 C11 H11 120.5
Ru1 C11 H11 130.4
C7 C12 C11 122.6(3)
C7 C12 Ru1 73.54(17)
C11 C12 Ru1 69.69(15)
C7 C12 H12 118.7
C11 C12 H12 118.7
Ru1 C12 H12 131.0
C18 C13 C14 120.2(3)
C18 C13 C10 117.9(3)
C14 C13 C10 121.9(3)
C15 C14 C13 120.3(3)
C15 C14 H14 119.8
C13 C14 H14 119.8
C14 C15 C16 119.3(3)
C14 C15 H15 120.4
C16 C15 H15 120.4
C17 C16 C15 120.6(3)
C17 C16 H16 119.7
C15 C16 H16 119.7
C16 C17 C18 120.0(3)
C16 C17 H17 120.0
C18 C17 H17 120.0
C13 C18 C17 119.6(3)
C13 C18 P1 116.6(2)
C17 C18 P1 123.8(3)
C24 C19 C20 118.3(3)
C24 C19 P1 121.7(3)
C20 C19 P1 119.8(2)
C21 C20 C19 120.4(3)
C21 C20 H20 119.8
C19 C20 H20 119.8
C22 C21 C20 121.1(3)
C22 C21 H21 119.5
C20 C21 H21 119.5
C21 C22 C23 119.4(3)
C21 C22 H22 120.3
C23 C22 H22 120.3
C22 C23 C24 119.9(3)
C22 C23 H23 120.1
C24 C23 H23 120.1
C19 C24 C23 121.0(3)
C19 C24 H24 119.5
C23 C24 H24 119.5
C26 C25 C27 112.2(2)
C26 C25 P1 111.0(2)
C27 C25 P1 110.5(2)
C26 C25 H25 107.7
C27 C25 H25 107.7
P1 C25 H25 107.7
C25 C26 H26 109.5
C25 C26 H26A 109.5
H26 C26 H26A 109.5
C25 C26 H26B 109.5
H26 C26 H26B 109.5
H26A C26 H26B 109.5
C25 C27 H27 109.5
C25 C27 H27A 109.5
H27 C27 H27A 109.5
C25 C27 H27B 109.5
H27 C27 H27B 109.5
H27A C27 H27B 109.5

loop_
_geom_bond_atom_site_label_1
_geom_bond_atom_site_label_2
_geom_bond_distance
Ru1 C10 2.140(3)
Ru1 C11 2.196(3)
Ru1 C9 2.197(3)
Ru1 C8 2.201(3)
Ru1 C12 2.237(3)
Ru1 C7 2.280(3)
Ru1 P1 2.3497(7)
Ru1 Cl1 2.4007(7)
Ru1 Cl2 2.4067(8)
P1 C19 1.834(3)
P1 C18 1.839(3)
P1 C25 1.853(3)
C1 C2 1.386(5)
C1 C6 1.401(5)
C1 H1 0.9500
C2 C3 1.391(5)
C2 H2 0.9500
C3 C4 1.388(5)
C3 H3 0.9500
C4 C5 1.390(5)
C4 H4 0.9500
C5 C6 1.395(4)
C5 H5 0.9500
C6 C7 1.489(4)
C7 C12 1.405(4)
C7 C8 1.429(4)
C8 C9 1.414(5)
C8 H8 0.9500
C9 C10 1.429(5)
C9 H9 0.9500
C10 C11 1.424(4)
C10 C13 1.498(4)
C11 C12 1.425(4)
C11 H11 0.9500
C12 H12 0.9500
C13 C18 1.391(5)
C13 C14 1.395(5)
C14 C15 1.388(5)
C14 H14 0.9500
C15 C16 1.403(5)
C15 H15 0.9500
C16 C17 1.381(5)
C16 H16 0.9500
C17 C18 1.402(4)
C17 H17 0.9500
C19 C24 1.394(5)
C19 C20 1.398(5)
C20 C21 1.384(5)
C20 H20 0.9500
C21 C22 1.383(5)
C21 H21 0.9500
C22 C23 1.384(5)
C22 H22 0.9500
C23 C24 1.399(5)
C23 H23 0.9500
C24 H24 0.9500
C25 C26 1.520(4)
C25 C27 1.521(5)
C25 H25 1.0000
C26 H26 0.9800
C26 H26A 0.9800
C26 H26B 0.9800
C27 H27 0.9800
C27 H27A 0.9800
C27 H27B 0.9800

loop_
_geom_torsion_atom_site_label_1
_geom_torsion_atom_site_label_2
_geom_torsion_atom_site_label_3
_geom_torsion_atom_site_label_4
_geom_torsion
C6 C1 C2 C3 0.0(5)
C1 C2 C3 C4 -1.7(5)
C2 C3 C4 C5 1.9(5)
C3 C4 C5 C6 -0.4(5)
C4 C5 C6 C1 -1.4(5)
C4 C5 C6 C7 177.0(3)
C2 C1 C6 C5 1.6(5)
C2 C1 C6 C7 -176.8(3)
C5 C6 C7 C12 -34.5(4)
C1 C6 C7 C12 143.8(3)
C5 C6 C7 C8 149.4(3)
C1 C6 C7 C8 -32.3(4)
C5 C6 C7 Ru1 -123.4(3)
C1 C6 C7 Ru1 54.9(4)
C12 C7 C8 C9 2.5(4)
C6 C7 C8 C9 178.8(3)
Ru1 C7 C8 C9 54.9(3)
C12 C7 C8 Ru1 -52.3(2)
C6 C7 C8 Ru1 123.9(3)
C7 C8 C9 C10 -5.0(4)
Ru1 C8 C9 C10 51.4(2)
C7 C8 C9 Ru1 -56.4(3)
C8 C9 C10 C11 5.3(4)
Ru1 C9 C10 C11 58.0(3)
C8 C9 C10 C13 -168.5(3)
Ru1 C9 C10 C13 -115.8(3)
C8 C9 C10 Ru1 -52.7(3)
C9 C10 C11 C12 -3.2(4)
C13 C10 C11 C12 170.5(3)
Ru1 C10 C11 C12 54.7(2)
C9 C10 C11 Ru1 -57.9(3)
C13 C10 C11 Ru1 115.8(3)
C8 C7 C12 C11 -0.3(4)
C6 C7 C12 C11 -176.6(3)
Ru1 C7 C12 C11 -51.8(3)
C8 C7 C12 Ru1 51.5(2)
C6 C7 C12 Ru1 -124.8(3)
C10 C11 C12 C7 0.7(4)
Ru1 C11 C12 C7 53.5(3)
C10 C11 C12 Ru1 -52.8(2)
C11 C10 C13 C18 -93.0(4)
C9 C10 C13 C18 80.7(4)
Ru1 C10 C13 C18 -6.1(4)
C11 C10 C13 C14 87.0(4)
C9 C10 C13 C14 -99.3(4)
Ru1 C10 C13 C14 173.9(3)
C18 C13 C14 C15 -0.6(5)
C10 C13 C14 C15 179.4(3)
C13 C14 C15 C16 -0.7(6)
C14 C15 C16 C17 1.0(5)
C15 C16 C17 C18 0.2(5)
C14 C13 C18 C17 1.7(5)
C10 C13 C18 C17 -178.3(3)
C14 C13 C18 P1 -178.7(3)
C10 C13 C18 P1 1.3(4)
C16 C17 C18 C13 -1.5(5)
C16 C17 C18 P1 179.0(2)
C19 P1 C18 C13 -121.0(3)
C25 P1 C18 C13 130.6(3)
Ru1 P1 C18 C13 3.2(3)
C19 P1 C18 C17 58.6(3)
C25 P1 C18 C17 -49.8(3)
Ru1 P1 C18 C17 -177.3(3)
C18 P1 C19 C24 -90.2(3)
C25 P1 C19 C24 17.1(3)
Ru1 P1 C19 C24 157.4(2)
C18 P1 C19 C20 84.7(3)
C25 P1 C19 C20 -168.0(3)
Ru1 P1 C19 C20 -27.7(3)
C24 C19 C20 C21 0.4(5)
P1 C19 C20 C21 -174.7(3)
C19 C20 C21 C22 0.6(5)
C20 C21 C22 C23 -1.2(5)
C21 C22 C23 C24 0.8(5)
C20 C19 C24 C23 -0.8(5)
P1 C19 C24 C23 174.2(3)
C22 C23 C24 C19 0.2(5)
C19 P1 C25 C26 -169.4(2)
C18 P1 C25 C26 -63.4(2)
Ru1 P1 C25 C26 51.4(3)
C19 P1 C25 C27 65.5(2)
C18 P1 C25 C27 171.5(2)
Ru1 P1 C25 C27 -73.7(2)
